data_1568962
loop_
_publ_author_name
'Liu, Li-Xia'
'Bai, Yu-Qing'
'Li, Xiang'
'Yu, Chang-Bin'
'Zhou, Yong-Gui'

_publ_section_title
;
 Palladium-catalyzed asymmetric allenylic alkylation: construction of
 multiple chiral thiochromanone derivatives.
;
_journal_issue 20
_journal_name_full 'Chemical science'
_journal_page_first 5477
_journal_page_last 5482
_journal_paper_doi 10.1039/d3sc01060k
_journal_volume 14
_journal_year 2023
_chemical_absolute_configuration ad
_chemical_formula_sum 'C31 H23 N O5 S'
_chemical_formula_weight 521.56
_space_group_crystal_system orthorhombic
_space_group_IT_number 19
_space_group_name_Hall 'P 2ac 2ab'
_space_group_name_H-M_alt 'P 21 21 21'
_atom_sites_solution_hydrogens geom
_audit_creation_method SHELXL-2013
_audit_update_record
;
2022-10-24 deposited with the CCDC.	2023-04-25 downloaded from the CCDC.
;
_cell_angle_alpha 90
_cell_angle_beta 90
_cell_angle_gamma 90
_cell_formula_units_Z 4
_cell_length_a 6.8379(3)
_cell_length_b 16.3952(5)
_cell_length_c 22.7541(8)
_cell_measurement_reflns_used 9892
_cell_measurement_temperature 213(2)
_cell_measurement_theta_max 54.862
_cell_measurement_theta_min 5.282
_cell_volume 2550.93(16)
_computing_cell_refinement 'Bruker SAINT'
_computing_data_collection 'Bruker APEX2'
_computing_data_reduction 'Bruker SAINT'
_computing_molecular_graphics 'Bruker SHELXTL'
_computing_publication_material 'Bruker SHELXTL'
_computing_structure_refinement 'SHELXL-2013 (Sheldrick, 2013)'
_computing_structure_solution 'SHELXS-97 (Sheldrick 2008)'
_diffrn_ambient_temperature 213(2)
_diffrn_measured_fraction_theta_full 0.994
_diffrn_measured_fraction_theta_max 0.994
_diffrn_measurement_device_type 'Bruker APEX-II CCD'
_diffrn_measurement_method '\f and \w scans'
_diffrn_radiation_type MoK\a
_diffrn_radiation_wavelength 0.71073
_diffrn_reflns_av_R_equivalents 0.0593
_diffrn_reflns_av_unetI/netI 0.0486
_diffrn_reflns_Laue_measured_fraction_full 0.994
_diffrn_reflns_Laue_measured_fraction_max 0.994
_diffrn_reflns_limit_h_max 8
_diffrn_reflns_limit_h_min -8
_diffrn_reflns_limit_k_max 18
_diffrn_reflns_limit_k_min -20
_diffrn_reflns_limit_l_max 28
_diffrn_reflns_limit_l_min -28
_diffrn_reflns_number 22409
_diffrn_reflns_point_group_measured_fraction_full 0.996
_diffrn_reflns_point_group_measured_fraction_max 0.996
_diffrn_reflns_theta_full 25.242
_diffrn_reflns_theta_max 25.997
_diffrn_reflns_theta_min 2.641
_exptl_absorpt_coefficient_mu 0.170
_exptl_absorpt_correction_T_max 0.7456
_exptl_absorpt_correction_T_min 0.5174
_exptl_absorpt_correction_type multi-scan
_exptl_absorpt_process_details sadabs
_exptl_crystal_colour colorless
_exptl_crystal_density_diffrn 1.358
_exptl_crystal_description prismatic
_exptl_crystal_F_000 1088
_exptl_crystal_size_max 0.200
_exptl_crystal_size_mid 0.150
_exptl_crystal_size_min 0.120
_refine_diff_density_max 0.187
_refine_diff_density_min -0.168
_refine_diff_density_rms 0.032
_refine_ls_abs_structure_details
; 
 Flack x determined using 1828 quotients [(I+)-(I-)]/[(I+)+(I-)] 
 (Parsons and Flack (2004), Acta Cryst. A60, s61). 
;
_refine_ls_abs_structure_Flack 0.02(4)
_refine_ls_extinction_method none
_refine_ls_goodness_of_fit_ref 1.025
_refine_ls_hydrogen_treatment constr
_refine_ls_matrix_type full
_refine_ls_number_parameters 344
_refine_ls_number_reflns 5005
_refine_ls_number_restraints 0
_refine_ls_restrained_S_all 1.025
_refine_ls_R_factor_all 0.0415
_refine_ls_R_factor_gt 0.0366
_refine_ls_shift/su_max 0.001
_refine_ls_shift/su_mean 0.000
_refine_ls_structure_factor_coef Fsqd
_refine_ls_weighting_details 'w=1/[\s^2^(Fo^2^)+(0.0398P)^2^+0.3430P] where P=(Fo^2^+2Fc^2^)/3'
_refine_ls_weighting_scheme calc
_refine_ls_wR_factor_gt 0.0887
_refine_ls_wR_factor_ref 0.0925
_reflns_Friedel_coverage 0.746
_reflns_Friedel_fraction_full 0.998
_reflns_Friedel_fraction_max 0.999
_reflns_number_gt 4598
_reflns_number_total 5005
_reflns_threshold_expression 'I > 2\s(I)'
_cod_data_source_file d3sc01060k2.cif
_cod_data_source_block mo_d8v22443_0m
_cod_depositor_comments 'Adding full bibliography for 1568962.cif.'
_cod_database_code 1568962
_shelx_space_group_comment
; 
The symmetry employed for this shelxl refinement is uniquely defined 
by the following loop, which should always be used as a source of 
symmetry information in preference to the above space-group names. 
They are only intended as comments. 
;
_shelx_estimated_absorpt_t_min 0.967
_shelx_estimated_absorpt_t_max 0.980
_shelxl_version_number 2013-4

loop_
_space_group_symop_operation_xyz
'x, y, z'
'-x+1/2, -y, z+1/2'
'-x, y+1/2, -z+1/2'
'x+1/2, -y+1/2, -z'

loop_
_atom_site_label
_atom_site_type_symbol
_atom_site_fract_x
_atom_site_fract_y
_atom_site_fract_z
_atom_site_U_iso_or_equiv
_atom_site_adp_type
_atom_site_occupancy
_atom_site_site_symmetry_order
_atom_site_calc_flag
_atom_site_refinement_flags_posn
_atom_site_refinement_flags_adp
_atom_site_refinement_flags_occupancy
_atom_site_disorder_assembly
_atom_site_disorder_group
S1 S 1.01760(10) 0.58791(4) 0.54396(4) 0.0489(2) Uani 1 1 d . . . . .
O2 O 0.4395(3) 0.55777(12) 0.62608(10) 0.0602(6) Uani 1 1 d . . . . .
O3 O 0.5805(6) 0.57321(13) 0.48031(10) 0.0991(11) Uani 1 1 d . . . . .
O4 O 0.6335(3) 0.44215(10) 0.46839(7) 0.0480(5) Uani 1 1 d . . . . .
O5 O 0.5809(5) 0.92917(13) 0.62798(13) 0.0966(10) Uani 1 1 d . . . . .
O6 O 0.3476(5) 0.84455(16) 0.64753(15) 0.0959(10) Uani 1 1 d . . . . .
N1 N 0.5101(6) 0.86038(15) 0.62921(13) 0.0708(8) Uani 1 1 d . . . . .
C1 C 0.8621(4) 0.66440(14) 0.56995(12) 0.0410(6) Uani 1 1 d . . . . .
C2 C 0.9292(5) 0.74487(16) 0.56570(15) 0.0588(8) Uani 1 1 d . . . . .
H2 H 1.0533 0.7553 0.5497 0.071 Uiso 1 1 calc R U . . .
C3 C 0.8156(6) 0.80872(17) 0.58472(15) 0.0629(9) Uani 1 1 d . . . . .
H3 H 0.8613 0.8626 0.5817 0.075 Uiso 1 1 calc R U . . .
C4 C 0.6345(5) 0.79287(16) 0.60815(12) 0.0518(8) Uani 1 1 d . . . . .
C5 C 0.5642(5) 0.71485(15) 0.61308(11) 0.0448(6) Uani 1 1 d . . . . .
H5 H 0.4399 0.7055 0.6294 0.054 Uiso 1 1 calc R U . . .
C6 C 0.6774(4) 0.64965(14) 0.59383(11) 0.0368(5) Uani 1 1 d . . . . .
C7 C 0.5867(4) 0.56754(14) 0.59760(11) 0.0362(6) Uani 1 1 d . . . . .
C8 C 0.6778(3) 0.49540(14) 0.56430(10) 0.0313(5) Uani 1 1 d . . . . .
C9 C 0.9030(3) 0.49686(13) 0.57450(11) 0.0318(5) Uani 1 1 d . . . . .
H9 H 0.9234 0.4990 0.6175 0.038 Uiso 1 1 calc R U . . .
C10 C 1.0143(3) 0.42284(13) 0.55216(11) 0.0350(5) Uani 1 1 d . . . . .
C11 C 1.0647(4) 0.36164(14) 0.59210(13) 0.0418(6) Uani 1 1 d . . . . .
H11 H 1.0312 0.3675 0.6319 0.050 Uiso 1 1 calc R U . . .
C12 C 1.1633(4) 0.29268(16) 0.57374(16) 0.0535(8) Uani 1 1 d . . . . .
H12 H 1.1963 0.2520 0.6011 0.064 Uiso 1 1 calc R U . . .
C13 C 1.2133(4) 0.28322(18) 0.51577(17) 0.0588(9) Uani 1 1 d . . . . .
H13 H 1.2786 0.2359 0.5032 0.071 Uiso 1 1 calc R U . . .
C14 C 1.1669(4) 0.34379(19) 0.47594(16) 0.0581(8) Uani 1 1 d . . . . .
H14 H 1.2023 0.3378 0.4363 0.070 Uiso 1 1 calc R U . . .
C15 C 1.0684(4) 0.41352(17) 0.49410(13) 0.0468(6) Uani 1 1 d . . . . .
H15 H 1.0384 0.4546 0.4667 0.056 Uiso 1 1 calc R U . . .
C16 C 0.5836(4) 0.41512(14) 0.58568(10) 0.0346(5) Uani 1 1 d . . . . .
H16A H 0.4423 0.4179 0.5788 0.041 Uiso 1 1 calc R U . . .
H16B H 0.6352 0.3700 0.5621 0.041 Uiso 1 1 calc R U . . .
C17 C 0.6185(4) 0.39658(15) 0.64976(11) 0.0411(6) Uani 1 1 d . . . . .
H17 H 0.6453 0.4404 0.6751 0.049 Uiso 1 1 calc R U . . .
C18 C 0.6139(4) 0.32404(16) 0.67185(11) 0.0428(6) Uani 1 1 d . . . . .
C19 C 0.6030(4) 0.24950(17) 0.69213(12) 0.0480(7) Uani 1 1 d . . . . .
H19 H 0.7176 0.2178 0.6916 0.058 Uiso 1 1 calc R U . . .
C20 C 0.4236(4) 0.21152(16) 0.71575(11) 0.0409(6) Uani 1 1 d . . . . .
C21 C 0.2719(4) 0.26054(16) 0.73883(13) 0.0456(6) Uani 1 1 d . . . . .
H21 H 0.2859 0.3176 0.7392 0.055 Uiso 1 1 calc R U . . .
C22 C 0.1050(4) 0.22604(16) 0.76059(12) 0.0470(6) Uani 1 1 d . . . . .
H22 H 0.0075 0.2596 0.7768 0.056 Uiso 1 1 calc R U . . .
C23 C 0.0768(4) 0.14075(15) 0.75906(11) 0.0393(6) Uani 1 1 d . . . . .
C24 C -0.0980(4) 0.10310(18) 0.77909(12) 0.0479(7) Uani 1 1 d . . . . .
H24 H -0.1975 0.1350 0.7959 0.057 Uiso 1 1 calc R U . . .
C25 C -0.1221(5) 0.02090(18) 0.77404(13) 0.0518(7) Uani 1 1 d . . . . .
H25 H -0.2385 -0.0034 0.7873 0.062 Uiso 1 1 calc R U . . .
C26 C 0.0241(5) -0.02772(17) 0.74933(13) 0.0507(7) Uani 1 1 d . . . . .
H26 H 0.0038 -0.0841 0.7450 0.061 Uiso 1 1 calc R U . . .
C27 C 0.1968(4) 0.00645(16) 0.73139(11) 0.0438(6) Uani 1 1 d . . . . .
H27 H 0.2958 -0.0270 0.7160 0.053 Uiso 1 1 calc R U . . .
C28 C 0.2277(4) 0.09090(16) 0.73577(10) 0.0359(5) Uani 1 1 d . . . . .
C29 C 0.4016(4) 0.12843(15) 0.71549(11) 0.0401(6) Uani 1 1 d . . . . .
H29 H 0.5043 0.0956 0.7015 0.048 Uiso 1 1 calc R U . . .
C30 C 0.6256(4) 0.50902(14) 0.50030(11) 0.0378(6) Uani 1 1 d . . . . .
C31 C 0.5911(6) 0.45145(19) 0.40666(12) 0.0642(9) Uani 1 1 d . . . . .
H31A H 0.6075 0.3994 0.3870 0.096 Uiso 1 1 calc R U . . .
H31B H 0.6799 0.4911 0.3897 0.096 Uiso 1 1 calc R U . . .
H31C H 0.4574 0.4701 0.4018 0.096 Uiso 1 1 calc R U . . .

loop_
_atom_site_aniso_label
_atom_site_aniso_U_11
_atom_site_aniso_U_22
_atom_site_aniso_U_33
_atom_site_aniso_U_23
_atom_site_aniso_U_13
_atom_site_aniso_U_12
S1 0.0390(4) 0.0317(3) 0.0759(5) 0.0063(3) 0.0212(3) -0.0021(3)
O2 0.0468(12) 0.0436(11) 0.0903(16) -0.0100(10) 0.0323(12) -0.0044(9)
O3 0.188(3) 0.0439(13) 0.0650(14) -0.0016(10) -0.0599(18) 0.0350(16)
O4 0.0718(13) 0.0391(9) 0.0331(9) -0.0012(7) -0.0006(9) 0.0049(9)
O5 0.141(3) 0.0333(12) 0.115(2) -0.0147(12) 0.035(2) 0.0065(14)
O6 0.099(2) 0.0578(15) 0.131(3) -0.0215(15) 0.042(2) 0.0199(15)
N1 0.109(3) 0.0350(14) 0.0684(18) -0.0066(11) 0.0188(19) 0.0145(15)
C1 0.0465(16) 0.0303(12) 0.0463(15) 0.0016(10) 0.0081(13) -0.0033(11)
C2 0.068(2) 0.0328(13) 0.075(2) 0.0036(13) 0.0250(17) -0.0094(13)
C3 0.093(3) 0.0283(14) 0.068(2) 0.0018(13) 0.0199(19) -0.0060(14)
C4 0.076(2) 0.0312(14) 0.0479(16) -0.0022(11) 0.0110(15) 0.0082(14)
C5 0.0555(17) 0.0368(13) 0.0421(14) -0.0034(11) 0.0087(13) 0.0049(12)
C6 0.0429(14) 0.0307(12) 0.0368(13) 0.0002(10) 0.0027(11) 0.0016(10)
C7 0.0318(13) 0.0351(13) 0.0418(14) -0.0008(10) 0.0058(11) 0.0006(10)
C8 0.0293(11) 0.0282(11) 0.0363(12) 0.0012(9) 0.0009(10) 0.0001(9)
C9 0.0279(11) 0.0283(11) 0.0393(13) 0.0026(9) 0.0031(10) -0.0027(10)
C10 0.0232(11) 0.0317(11) 0.0500(15) -0.0026(10) 0.0001(11) -0.0026(9)
C11 0.0309(12) 0.0318(12) 0.0627(17) 0.0026(11) -0.0073(12) -0.0014(10)
C12 0.0364(15) 0.0349(14) 0.089(2) -0.0015(14) -0.0134(15) 0.0011(11)
C13 0.0329(14) 0.0386(15) 0.105(3) -0.0227(16) -0.0042(16) 0.0032(12)
C14 0.0399(15) 0.0620(19) 0.072(2) -0.0252(16) 0.0125(15) -0.0042(14)
C15 0.0394(14) 0.0442(14) 0.0568(17) -0.0040(12) 0.0079(13) 0.0001(12)
C16 0.0321(12) 0.0324(11) 0.0393(13) 0.0006(10) -0.0011(10) -0.0057(10)
C17 0.0403(14) 0.0431(14) 0.0398(14) 0.0006(10) 0.0001(11) -0.0131(11)
C18 0.0366(15) 0.0534(16) 0.0385(14) 0.0068(11) -0.0021(12) -0.0086(12)
C19 0.0404(15) 0.0541(16) 0.0495(16) 0.0163(12) -0.0030(13) 0.0020(13)
C20 0.0404(14) 0.0443(14) 0.0380(14) 0.0114(11) -0.0043(12) -0.0001(11)
C21 0.0480(16) 0.0366(14) 0.0523(17) 0.0061(11) 0.0016(13) 0.0015(11)
C22 0.0436(15) 0.0459(15) 0.0514(16) 0.0023(12) 0.0081(13) 0.0088(12)
C23 0.0417(14) 0.0407(13) 0.0355(13) 0.0071(10) 0.0004(12) 0.0040(11)
C24 0.0406(15) 0.0572(17) 0.0459(16) 0.0098(12) 0.0078(13) 0.0053(13)
C25 0.0471(17) 0.0547(17) 0.0536(18) 0.0137(13) 0.0034(14) -0.0077(13)
C26 0.0604(19) 0.0428(14) 0.0490(16) 0.0086(12) -0.0014(15) -0.0061(13)
C27 0.0549(16) 0.0401(14) 0.0363(14) 0.0068(11) 0.0009(12) 0.0050(13)
C28 0.0386(13) 0.0408(13) 0.0282(12) 0.0081(10) 0.0002(10) 0.0048(11)
C29 0.0380(13) 0.0422(14) 0.0401(14) 0.0097(11) 0.0029(12) 0.0080(11)
C30 0.0386(14) 0.0316(12) 0.0432(14) 0.0010(10) -0.0053(11) 0.0042(11)
C31 0.100(3) 0.0583(18) 0.0339(15) -0.0007(13) -0.0045(17) -0.0041(19)

loop_
_atom_type_symbol
_atom_type_description
_atom_type_scat_dispersion_real
_atom_type_scat_dispersion_imag
_atom_type_scat_source
C C 0.0033 0.0016 'International Tables Vol C Tables 4.2.6.8 and 6.1.1.4'
H H 0.0000 0.0000 'International Tables Vol C Tables 4.2.6.8 and 6.1.1.4'
N N 0.0061 0.0033 'International Tables Vol C Tables 4.2.6.8 and 6.1.1.4'
O O 0.0106 0.0060 'International Tables Vol C Tables 4.2.6.8 and 6.1.1.4'
S S 0.1246 0.1234 'International Tables Vol C Tables 4.2.6.8 and 6.1.1.4'

loop_
_geom_angle_atom_site_label_1
_geom_angle_atom_site_label_2
_geom_angle_atom_site_label_3
_geom_angle
_geom_angle_site_symmetry_1
_geom_angle_site_symmetry_3
_geom_angle_publ_flag
C1 S1 C9 101.36(11) . . ?
C30 O4 C31 116.2(2) . . ?
O6 N1 O5 124.4(3) . . ?
O6 N1 C4 118.6(3) . . ?
O5 N1 C4 117.0(3) . . ?
C6 C1 C2 119.1(2) . . ?
C6 C1 S1 123.92(18) . . ?
C2 C1 S1 117.0(2) . . ?
C3 C2 C1 120.7(3) . . ?
C3 C2 H2 119.6 . . ?
C1 C2 H2 119.6 . . ?
C4 C3 C2 119.2(3) . . ?
C4 C3 H3 120.4 . . ?
C2 C3 H3 120.4 . . ?
C5 C4 C3 121.7(3) . . ?
C5 C4 N1 118.1(3) . . ?
C3 C4 N1 120.3(3) . . ?
C4 C5 C6 119.7(3) . . ?
C4 C5 H5 120.1 . . ?
C6 C5 H5 120.1 . . ?
C5 C6 C1 119.5(2) . . ?
C5 C6 C7 116.5(2) . . ?
C1 C6 C7 123.9(2) . . ?
O2 C7 C6 120.0(2) . . ?
O2 C7 C8 120.0(2) . . ?
C6 C7 C8 120.0(2) . . ?
C30 C8 C7 105.38(19) . . ?
C30 C8 C16 109.28(19) . . ?
C7 C8 C16 109.37(19) . . ?
C30 C8 C9 111.93(19) . . ?
C7 C8 C9 108.39(19) . . ?
C16 C8 C9 112.24(19) . . ?
C10 C9 C8 115.66(19) . . ?
C10 C9 S1 108.11(15) . . ?
C8 C9 S1 112.38(16) . . ?
C10 C9 H9 106.7 . . ?
C8 C9 H9 106.7 . . ?
S1 C9 H9 106.7 . . ?
C15 C10 C11 118.5(2) . . ?
C15 C10 C9 122.9(2) . . ?
C11 C10 C9 118.6(2) . . ?
C12 C11 C10 120.8(3) . . ?
C12 C11 H11 119.6 . . ?
C10 C11 H11 119.6 . . ?
C13 C12 C11 120.3(3) . . ?
C13 C12 H12 119.8 . . ?
C11 C12 H12 119.8 . . ?
C12 C13 C14 119.5(3) . . ?
C12 C13 H13 120.2 . . ?
C14 C13 H13 120.2 . . ?
C13 C14 C15 120.5(3) . . ?
C13 C14 H14 119.8 . . ?
C15 C14 H14 119.8 . . ?
C10 C15 C14 120.4(3) . . ?
C10 C15 H15 119.8 . . ?
C14 C15 H15 119.8 . . ?
C17 C16 C8 114.22(19) . . ?
C17 C16 H16A 108.7 . . ?
C8 C16 H16A 108.7 . . ?
C17 C16 H16B 108.7 . . ?
C8 C16 H16B 108.7 . . ?
H16A C16 H16B 107.6 . . ?
C18 C17 C16 123.9(2) . . ?
C18 C17 H17 118.0 . . ?
C16 C17 H17 118.0 . . ?
C17 C18 C19 177.1(3) . . ?
C18 C19 C20 124.7(3) . . ?
C18 C19 H19 117.6 . . ?
C20 C19 H19 117.6 . . ?
C29 C20 C21 119.1(2) . . ?
C29 C20 C19 120.6(3) . . ?
C21 C20 C19 120.3(2) . . ?
C22 C21 C20 120.8(2) . . ?
C22 C21 H21 119.6 . . ?
C20 C21 H21 119.6 . . ?
C21 C22 C23 121.0(3) . . ?
C21 C22 H22 119.5 . . ?
C23 C22 H22 119.5 . . ?
C22 C23 C28 118.7(2) . . ?
C22 C23 C24 122.5(3) . . ?
C28 C23 C24 118.8(2) . . ?
C25 C24 C23 120.3(3) . . ?
C25 C24 H24 119.8 . . ?
C23 C24 H24 119.8 . . ?
C24 C25 C26 120.8(3) . . ?
C24 C25 H25 119.6 . . ?
C26 C25 H25 119.6 . . ?
C27 C26 C25 120.2(3) . . ?
C27 C26 H26 119.9 . . ?
C25 C26 H26 119.9 . . ?
C26 C27 C28 120.8(3) . . ?
C26 C27 H27 119.6 . . ?
C28 C27 H27 119.6 . . ?
C27 C28 C29 122.1(2) . . ?
C27 C28 C23 119.0(2) . . ?
C29 C28 C23 118.8(2) . . ?
C20 C29 C28 121.5(2) . . ?
C20 C29 H29 119.2 . . ?
C28 C29 H29 119.2 . . ?
O3 C30 O4 122.5(2) . . ?
O3 C30 C8 124.0(2) . . ?
O4 C30 C8 113.44(19) . . ?
O4 C31 H31A 109.5 . . ?
O4 C31 H31B 109.5 . . ?
H31A C31 H31B 109.5 . . ?
O4 C31 H31C 109.5 . . ?
H31A C31 H31C 109.5 . . ?
H31B C31 H31C 109.5 . . ?

loop_
_geom_bond_atom_site_label_1
_geom_bond_atom_site_label_2
_geom_bond_distance
_geom_bond_site_symmetry_2
_geom_bond_publ_flag
S1 C1 1.747(3) . ?
S1 C9 1.824(2) . ?
O2 C7 1.208(3) . ?
O3 C30 1.187(3) . ?
O4 C30 1.316(3) . ?
O4 C31 1.442(3) . ?
O5 N1 1.228(4) . ?
O6 N1 1.215(4) . ?
N1 C4 1.476(4) . ?
C1 C6 1.396(4) . ?
C1 C2 1.400(3) . ?
C2 C3 1.373(4) . ?
C2 H2 0.9400 . ?
C3 C4 1.373(5) . ?
C3 H3 0.9400 . ?
C4 C5 1.371(4) . ?
C5 C6 1.391(3) . ?
C5 H5 0.9400 . ?
C6 C7 1.485(3) . ?
C7 C8 1.536(3) . ?
C8 C30 1.516(3) . ?
C8 C16 1.544(3) . ?
C8 C9 1.557(3) . ?
C9 C10 1.520(3) . ?
C9 H9 0.9900 . ?
C10 C15 1.380(4) . ?
C10 C11 1.397(3) . ?
C11 C12 1.381(4) . ?
C11 H11 0.9400 . ?
C12 C13 1.372(4) . ?
C12 H12 0.9400 . ?
C13 C14 1.381(5) . ?
C13 H13 0.9400 . ?
C14 C15 1.390(4) . ?
C14 H14 0.9400 . ?
C15 H15 0.9400 . ?
C16 C17 1.508(3) . ?
C16 H16A 0.9800 . ?
C16 H16B 0.9800 . ?
C17 C18 1.292(3) . ?
C17 H17 0.9400 . ?
C18 C19 1.308(4) . ?
C19 C20 1.477(4) . ?
C19 H19 0.9400 . ?
C20 C29 1.371(4) . ?
C20 C21 1.414(4) . ?
C21 C22 1.366(4) . ?
C21 H21 0.9400 . ?
C22 C23 1.412(4) . ?
C22 H22 0.9400 . ?
C23 C28 1.419(3) . ?
C23 C24 1.420(4) . ?
C24 C25 1.363(4) . ?
C24 H24 0.9400 . ?
C25 C26 1.396(4) . ?
C25 H25 0.9400 . ?
C26 C27 1.369(4) . ?
C26 H26 0.9400 . ?
C27 C28 1.404(4) . ?
C27 H27 0.9400 . ?
C28 C29 1.416(4) . ?
C29 H29 0.9400 . ?
C31 H31A 0.9700 . ?
C31 H31B 0.9700 . ?
C31 H31C 0.9700 . ?

loop_
_geom_hbond_atom_site_label_D
_geom_hbond_atom_site_label_H
_geom_hbond_atom_site_label_A
_geom_hbond_distance_DH
_geom_hbond_distance_HA
_geom_hbond_distance_DA
_geom_hbond_angle_DHA
_geom_hbond_site_symmetry_A
C3 H3 O3 0.94 2.31 3.036(4) 133.4 4_566
C3 H3 O3 0.94 2.31 3.036(4) 133.4 4_566

loop_
_geom_torsion_atom_site_label_1
_geom_torsion_atom_site_label_2
_geom_torsion_atom_site_label_3
_geom_torsion_atom_site_label_4
_geom_torsion
_geom_torsion_site_symmetry_1
_geom_torsion_site_symmetry_2
_geom_torsion_site_symmetry_3
_geom_torsion_site_symmetry_4
_geom_torsion_publ_flag
C9 S1 C1 C6 -14.2(3) . . . . ?
C9 S1 C1 C2 166.4(2) . . . . ?
C6 C1 C2 C3 0.0(5) . . . . ?
S1 C1 C2 C3 179.5(3) . . . . ?
C1 C2 C3 C4 0.1(5) . . . . ?
C2 C3 C4 C5 0.0(5) . . . . ?
C2 C3 C4 N1 179.7(3) . . . . ?
O6 N1 C4 C5 -3.2(5) . . . . ?
O5 N1 C4 C5 175.3(3) . . . . ?
O6 N1 C4 C3 177.1(4) . . . . ?
O5 N1 C4 C3 -4.3(5) . . . . ?
C3 C4 C5 C6 -0.2(5) . . . . ?
N1 C4 C5 C6 -179.9(3) . . . . ?
C4 C5 C6 C1 0.3(4) . . . . ?
C4 C5 C6 C7 -176.7(3) . . . . ?
C2 C1 C6 C5 -0.2(4) . . . . ?
S1 C1 C6 C5 -179.7(2) . . . . ?
C2 C1 C6 C7 176.6(3) . . . . ?
S1 C1 C6 C7 -2.9(4) . . . . ?
C5 C6 C7 O2 -13.5(4) . . . . ?
C1 C6 C7 O2 169.6(3) . . . . ?
C5 C6 C7 C8 165.3(2) . . . . ?
C1 C6 C7 C8 -11.6(4) . . . . ?
O2 C7 C8 C30 104.3(3) . . . . ?
C6 C7 C8 C30 -74.5(3) . . . . ?
O2 C7 C8 C16 -13.1(3) . . . . ?
C6 C7 C8 C16 168.2(2) . . . . ?
O2 C7 C8 C9 -135.7(3) . . . . ?
C6 C7 C8 C9 45.5(3) . . . . ?
C30 C8 C9 C10 -72.8(3) . . . . ?
C7 C8 C9 C10 171.44(19) . . . . ?
C16 C8 C9 C10 50.5(3) . . . . ?
C30 C8 C9 S1 52.0(2) . . . . ?
C7 C8 C9 S1 -63.8(2) . . . . ?
C16 C8 C9 S1 175.34(15) . . . . ?
C1 S1 C9 C10 176.12(17) . . . . ?
C1 S1 C9 C8 47.3(2) . . . . ?
C8 C9 C10 C15 81.3(3) . . . . ?
S1 C9 C10 C15 -45.7(3) . . . . ?
C8 C9 C10 C11 -98.9(3) . . . . ?
S1 C9 C10 C11 134.13(19) . . . . ?
C15 C10 C11 C12 -1.2(4) . . . . ?
C9 C10 C11 C12 179.0(2) . . . . ?
C10 C11 C12 C13 0.0(4) . . . . ?
C11 C12 C13 C14 1.0(4) . . . . ?
C12 C13 C14 C15 -0.7(4) . . . . ?
C11 C10 C15 C14 1.4(4) . . . . ?
C9 C10 C15 C14 -178.8(2) . . . . ?
C13 C14 C15 C10 -0.5(4) . . . . ?
C30 C8 C16 C17 -177.7(2) . . . . ?
C7 C8 C16 C17 -62.8(3) . . . . ?
C9 C8 C16 C17 57.5(3) . . . . ?
C8 C16 C17 C18 -155.6(3) . . . . ?
C18 C19 C20 C29 155.4(3) . . . . ?
C18 C19 C20 C21 -24.4(4) . . . . ?
C29 C20 C21 C22 -0.1(4) . . . . ?
C19 C20 C21 C22 179.8(3) . . . . ?
C20 C21 C22 C23 -1.9(4) . . . . ?
C21 C22 C23 C28 1.6(4) . . . . ?
C21 C22 C23 C24 -177.4(3) . . . . ?
C22 C23 C24 C25 176.8(3) . . . . ?
C28 C23 C24 C25 -2.2(4) . . . . ?
C23 C24 C25 C26 0.2(4) . . . . ?
C24 C25 C26 C27 2.0(5) . . . . ?
C25 C26 C27 C28 -2.0(4) . . . . ?
C26 C27 C28 C29 -177.5(2) . . . . ?
C26 C27 C28 C23 -0.1(4) . . . . ?
C22 C23 C28 C27 -176.8(2) . . . . ?
C24 C23 C28 C27 2.2(4) . . . . ?
C22 C23 C28 C29 0.6(4) . . . . ?
C24 C23 C28 C29 179.7(2) . . . . ?
C21 C20 C29 C28 2.4(4) . . . . ?
C19 C20 C29 C28 -177.5(2) . . . . ?
C27 C28 C29 C20 174.8(2) . . . . ?
C23 C28 C29 C20 -2.6(4) . . . . ?
C31 O4 C30 O3 2.3(4) . . . . ?
C31 O4 C30 C8 -178.2(3) . . . . ?
C7 C8 C30 O3 20.8(4) . . . . ?
C16 C8 C30 O3 138.2(3) . . . . ?
C9 C8 C30 O3 -96.8(4) . . . . ?
C7 C8 C30 O4 -158.7(2) . . . . ?
C16 C8 C30 O4 -41.3(3) . . . . ?
C9 C8 C30 O4 83.7(3) . . . . ?
